data_7062575
loop_
_publ_author_name
'Sarker, Jagodish C.'
'Xu, Xiang'
'Alam, Firoz'
'Nash, Rosie'
'Boonrungsiman, Suwimon'
'Pugh, David'
'Cockcroft, Jeremy K.'
'Lewis, David J.'
'Hogarth, Graeme'

_publ_section_title
;
 Copper diaryl-dithiocarbamate complexes and their application as single
 source precursors (SSPs) for copper sulfide nanomaterials
;
_journal_issue 27
_journal_name_full 'New Journal of Chemistry'
_journal_page_first 12718
_journal_page_last 12727
_journal_paper_doi 10.1039/D3NJ01918G
_journal_volume 47
_journal_year 2023
_chemical_formula_moiety 'C30 H28 Cu N2 O4 S4'
_chemical_formula_sum 'C30 H28 Cu N2 O4 S4'
_chemical_formula_weight 672.32
_space_group_crystal_system monoclinic
_space_group_IT_number 14
_space_group_name_Hall '-P 2yn'
_space_group_name_H-M_alt 'P 1 21/n 1'
_atom_sites_solution_hydrogens difmap
_atom_sites_solution_primary dual
_audit_creation_date 2019-02-25
_audit_creation_method
;
Olex2 1.2
(compiled 2018.05.29 svn.r3508 for OlexSys, GUI svn.r5506)
;
_audit_update_record
;
2023-04-25 deposited with the CCDC.	2023-06-12 downloaded from the CCDC.
;
_cell_angle_alpha 90
_cell_angle_beta 99.4430(10)
_cell_angle_gamma 90
_cell_formula_units_Z 4
_cell_length_a 9.7567(2)
_cell_length_b 19.5651(2)
_cell_length_c 16.5460(2)
_cell_measurement_reflns_used 27999
_cell_measurement_temperature 150.0
_cell_measurement_theta_max 72.6120
_cell_measurement_theta_min 4.4820
_cell_volume 3115.68(8)
_computing_cell_refinement 'CrysAlisPro 1.171.39.46 (Rigaku OD, 2018)'
_computing_data_collection 'CrysAlisPro 1.171.39.46 (Rigaku OD, 2018)'
_computing_data_reduction 'CrysAlisPro 1.171.39.46 (Rigaku OD, 2018)'
_computing_molecular_graphics 'Olex2 (Dolomanov et al., 2009)'
_computing_publication_material 'Olex2 (Dolomanov et al., 2009)'
_computing_structure_refinement 'ShelXL (Sheldrick, 2015)'
_computing_structure_solution 'ShelXT (Sheldrick, 2015)'
_diffrn_ambient_environment N~2~
_diffrn_ambient_temperature 150.0
_diffrn_detector 'CCD plate'
_diffrn_detector_area_resol_mean 5.2031
_diffrn_detector_type Atlas
_diffrn_measured_fraction_theta_full 0.998
_diffrn_measured_fraction_theta_max 0.988
_diffrn_measurement_details
;
List of Runs (angles in degrees, time in seconds):

  # Type    Start    End  Width  t~exp~   \w     \q     \k     \f   Frames
#--------------------------------------------------------------------------
  1  \w    -70.00 -23.00   1.00    7.50    --  -43.17 -38.00 150.00   47
  2  \w    -55.00 -23.00   1.00    7.50    --  -43.17 -38.00  30.00   32
  3  \w    -57.00 -17.00   1.00    7.50    --  -43.17 -57.00   0.00   40
  4  \w   -116.00 -89.00   1.00    7.50    --  -43.17 -77.00-150.00   27
  5  \w   -116.00 -12.00   1.00    7.50    --  -43.17 -77.00 120.00  104
  6  \w   -116.00 -69.00   1.00    7.50    --  -43.17 -38.00  30.00   47
  7  \w   -110.00 -83.00   1.00    7.50    --  -43.17 -57.00   0.00   27
  8  \w    -41.00 -16.00   1.00    7.50    --  -43.17 -77.00  60.00   25
  9  \w   -115.00 -89.00   1.00    7.50    --  -43.17 -38.00 150.00   26
 10  \w    -60.00 -12.00   1.00    7.50    --  -43.17 -77.00-150.00   48
 11  \w    -51.00 -17.00   1.00    7.50    --  -43.17 -57.00-120.00   34
 12  \w   -108.00 -57.00   1.00    7.50    --  -43.17 -57.00-120.00   51
 13  \w    -73.00  31.00   1.00    7.50    --  -43.17  77.00 120.00  104
 14  \w    -85.00 -12.00   1.00    7.50    --  -43.17 -77.00 -30.00   73
 15  \w     23.00  66.00   1.00    7.50    --   43.17-125.00  60.00   43
 16  \w      1.00  68.00   1.00    7.50    --   43.17 -99.00 -90.00   67
 17  \w     26.00 103.00   1.00   30.00    --  104.25 -94.00   0.00   77
 18  \w     75.00 139.00   1.00   30.00    --  104.25  69.00-121.46   64
 19  \w     34.00 123.00   1.00   30.00    --  104.25-133.00 -60.15   89
 20  \w     78.00 105.00   1.00   30.00    --  104.25  57.00  43.01   27
 21  \w     75.00 101.00   1.00   30.00    --  104.25  69.00-132.66   26
 22  \w     74.00 166.00   1.00   30.00    --  104.25  73.00-111.26   92
 23  \w    131.00 173.00   1.00   30.00    --  104.25 125.00  60.00   42
 24  \w     73.00  99.00   1.00   30.00    --  104.25  77.00-180.00   26
 25  \w    113.00 178.00   1.00   30.00    --  104.25  77.00-180.00   65
 26  \w     77.00 169.00   1.00   30.00    --  104.25  61.00 -30.00   92
 27  \w     73.00 177.00   1.00   30.00    --  104.25  77.00 150.00  104
 28  \w     76.00 102.00   1.00   30.00    --  104.25  65.00 178.46   26
 29  \w     77.00 108.00   1.00   30.00    --  104.25  61.00  90.00   31
 30  \w    148.00 174.00   1.00   30.00    --  104.25  61.00  90.00   26
 31  \w     73.00  99.00   1.00   30.00    --  104.25  77.00 120.00   26
 32  \w     73.00  99.00   1.00   30.00    --  104.25  77.00  53.93   26
 33  \w    148.00 175.00   1.00   30.00    --  104.25  65.00 -58.75   27
 34  \w     77.00 106.00   1.00   30.00    --  104.25  61.00-150.00   29
 35  \w     73.00  99.00   1.00   30.00    --  104.25  77.00 -30.00   26
 36  \w     77.00 103.00   1.00   30.00    --  104.25  61.00 120.00   26
 37  \w     77.00 171.00   1.00   30.00    --  104.25  61.00  60.00   94
 38  \w     73.00  99.00   1.00   30.00    --  104.25  77.00 -60.00   26
 39  \w     23.00  84.00   1.00   30.00    --  104.25 -94.00  90.00   61
 40  \w     74.00  99.00   1.00   30.00    --  104.25  74.00  11.37   25
 41  \w     73.00 178.00   1.00   30.00    --  104.25  77.00   0.00  105
 42  \w     73.00  99.00   1.00   30.00    --  104.25  77.00 -90.00   26
 43  \w     73.00  99.00   1.00   30.00    --  104.25  77.00  30.00   26
 44  \w     77.00 139.00   1.00   30.00    --  104.25  61.00 150.00   62
 45  \w     73.00 170.00   1.00   30.00    --  104.25  77.00  90.00   97
 46  \w     77.00 104.00   1.00   30.00    --  104.25  61.00   0.00   27
 47  \w     56.00 117.00   1.00   30.00    --  104.25-125.00-180.00   61
 48  \w    128.00 175.00   1.00   30.00    --  104.25 114.00 -49.00   47
 49  \w     76.00 172.00   1.00   30.00    --  104.25  63.00 -83.06   96
 50  \w     76.00 102.00   1.00   30.00    --  104.25  65.00 -58.75   26
 51  \w    113.00 143.00   1.00   30.00    --  104.25  65.00-141.77   30
 52  \w     76.00 105.00   1.00   30.00    --  104.25  65.00-141.77   29
;
_diffrn_measurement_device 'four-circle diffractometer'
_diffrn_measurement_device_type 'SuperNova, Dual, Cu at home/near, Atlas'
_diffrn_measurement_method '\w scans'
_diffrn_orient_matrix_type 'CrysAlisPro convention (1999,Acta A55,543-557)'
_diffrn_orient_matrix_UB_11 0.0163909000
_diffrn_orient_matrix_UB_12 -0.0065295000
_diffrn_orient_matrix_UB_13 -0.0907392000
_diffrn_orient_matrix_UB_21 0.0266726000
_diffrn_orient_matrix_UB_22 -0.0772457000
_diffrn_orient_matrix_UB_23 0.0117878000
_diffrn_orient_matrix_UB_31 -0.1569306000
_diffrn_orient_matrix_UB_32 -0.0138051000
_diffrn_orient_matrix_UB_33 -0.0232454000
_diffrn_radiation_monochromator mirror
_diffrn_radiation_probe x-ray
_diffrn_radiation_type CuK\a
_diffrn_radiation_wavelength 1.54184
_diffrn_reflns_av_R_equivalents 0.0416
_diffrn_reflns_av_unetI/netI 0.0200
_diffrn_reflns_Laue_measured_fraction_full 0.998
_diffrn_reflns_Laue_measured_fraction_max 0.988
_diffrn_reflns_limit_h_max 11
_diffrn_reflns_limit_h_min -11
_diffrn_reflns_limit_k_max 24
_diffrn_reflns_limit_k_min -23
_diffrn_reflns_limit_l_max 20
_diffrn_reflns_limit_l_min -20
_diffrn_reflns_number 51710
_diffrn_reflns_point_group_measured_fraction_full 0.998
_diffrn_reflns_point_group_measured_fraction_max 0.988
_diffrn_reflns_theta_full 67.684
_diffrn_reflns_theta_max 72.921
_diffrn_reflns_theta_min 3.526
_diffrn_source 'micro-focus sealed X-ray tube'
_diffrn_source_type 'SuperNova (Cu) X-ray Source'
_exptl_absorpt_coefficient_mu 3.804
_exptl_absorpt_correction_T_max 1.000
_exptl_absorpt_correction_T_min 0.553
_exptl_absorpt_correction_type gaussian
_exptl_absorpt_process_details
;
CrysAlisPro 1.171.39.46 (Rigaku Oxford Diffraction, 2018)
Numerical absorption correction based on gaussian integration over
			a multifaceted crystal model
Empirical absorption correction using spherical harmonics,
 implemented in SCALE3 ABSPACK scaling algorithm.
;
_exptl_crystal_colour 'metallic brownish orange'
_exptl_crystal_colour_lustre metallic
_exptl_crystal_colour_modifier brownish
_exptl_crystal_colour_primary orange
_exptl_crystal_density_diffrn 1.433
_exptl_crystal_description needle
_exptl_crystal_F_000 1388
_exptl_crystal_size_max 0.283
_exptl_crystal_size_mid 0.043
_exptl_crystal_size_min 0.032
_refine_diff_density_max 0.473
_refine_diff_density_min -0.373
_refine_diff_density_rms 0.057
_refine_ls_extinction_method none
_refine_ls_goodness_of_fit_ref 1.076
_refine_ls_hydrogen_treatment refall
_refine_ls_matrix_type full
_refine_ls_number_parameters 482
_refine_ls_number_reflns 6144
_refine_ls_number_restraints 0
_refine_ls_restrained_S_all 1.076
_refine_ls_R_factor_all 0.0338
_refine_ls_R_factor_gt 0.0300
_refine_ls_shift/su_max 0.001
_refine_ls_shift/su_mean 0.000
_refine_ls_structure_factor_coef Fsqd
_refine_ls_weighting_details 'w=1/[\s^2^(Fo^2^)+(0.0390P)^2^+1.7392P] where P=(Fo^2^+2Fc^2^)/3'
_refine_ls_weighting_scheme calc
_refine_ls_wR_factor_gt 0.0761
_refine_ls_wR_factor_ref 0.0786
_reflns_Friedel_coverage 0.000
_reflns_number_gt 5600
_reflns_number_total 6144
_reflns_threshold_expression 'I > 2\s(I)'
_cod_data_source_file d3nj01918g2.cif
_cod_data_source_block Compound_2c
_cod_database_code 7062575
_shelx_shelxl_version_number 2014/7
_chemical_oxdiff_formula 'C30  H28  Cu1  N2  O4  S4'
_chemical_oxdiff_usercomment 'JCS-19 - metallic looking needles most of which are not single crystals!'
_shelx_space_group_comment
;
The symmetry employed for this shelxl refinement is uniquely defined
by the following loop, which should always be used as a source of
symmetry information in preference to the above space-group names.
They are only intended as comments.
;
_shelx_estimated_absorpt_t_max 0.888
_shelx_estimated_absorpt_t_min 0.412
_reflns_odcompleteness_completeness 99.93
_reflns_odcompleteness_iscentric 1
_reflns_odcompleteness_theta 66.49
_olex2_refinement_description
;
;
_olex2_date_sample_data_collection 2019-02-22
_olex2_exptl_crystal_mounting_method '0.3um nylon loop from Hampton Research'
_olex2_submission_special_instructions 'No special instructions were received'
_oxdiff_exptl_absorpt_empirical_details
;
Empirical correction (ABSPACK) includes:
- Absorption correction using spherical harmonics
- Frame scaling
;
_oxdiff_exptl_absorpt_empirical_full_max 1.921
_oxdiff_exptl_absorpt_empirical_full_min 0.657

loop_
_space_group_symop_operation_xyz
'x, y, z'
'-x+1/2, y+1/2, -z+1/2'
'-x, -y, -z'
'x-1/2, -y-1/2, z-1/2'

loop_
_atom_site_label
_atom_site_type_symbol
_atom_site_fract_x
_atom_site_fract_y
_atom_site_fract_z
_atom_site_U_iso_or_equiv
_atom_site_adp_type
_atom_site_occupancy
_atom_site_site_symmetry_order
_atom_site_calc_flag
_atom_site_refinement_flags_posn
_atom_site_refinement_flags_adp
_atom_site_refinement_flags_occupancy
_atom_site_disorder_assembly
_atom_site_disorder_group
Cu1 Cu 0.86949(3) 0.52187(2) 0.42377(2) 0.02212(8) Uani 1 1 d . . . . .
S1 S 0.76706(5) 0.57838(2) 0.52136(3) 0.02402(10) Uani 1 1 d . . . . .
S2 S 0.85745(4) 0.43769(2) 0.52208(2) 0.02174(10) Uani 1 1 d . . . . .
S3 S 0.78416(5) 0.58881(2) 0.31155(3) 0.02439(10) Uani 1 1 d . . . . .
S4 S 0.92038(4) 0.45736(2) 0.31490(2) 0.02216(10) Uani 1 1 d . . . . .
O1 O 0.43041(16) 0.69224(8) 0.77475(10) 0.0403(4) Uani 1 1 d . . . . .
O2 O 0.71600(16) 0.24194(8) 0.80170(10) 0.0433(4) Uani 1 1 d . . . . .
O3 O 0.46474(17) 0.71781(8) 0.00453(12) 0.0506(4) Uani 1 1 d . . . . .
O4 O 1.01466(17) 0.30054(8) 0.01702(10) 0.0446(4) Uani 1 1 d . . . . .
N1 N 0.70523(15) 0.48737(7) 0.63019(9) 0.0220(3) Uani 1 1 d . . . . .
N2 N 0.79683(16) 0.51625(8) 0.17606(9) 0.0261(3) Uani 1 1 d . . . . .
C1 C 0.76910(17) 0.49964(8) 0.56658(10) 0.0203(3) Uani 1 1 d . . . . .
C2 C 0.82882(18) 0.52022(9) 0.25748(10) 0.0215(3) Uani 1 1 d . . . . .
C3 C 0.63052(18) 0.54078(9) 0.66524(11) 0.0226(3) Uani 1 1 d . . . . .
C4 C 0.5012(2) 0.56181(10) 0.62678(12) 0.0275(4) Uani 1 1 d . . . . .
H4 H 0.461(3) 0.5414(12) 0.5760(15) 0.036(6) Uiso 1 1 d . . . . .
C5 C 0.4301(2) 0.61251(10) 0.66173(12) 0.0287(4) Uani 1 1 d . . . . .
H5 H 0.344(3) 0.6265(12) 0.6353(15) 0.040(6) Uiso 1 1 d . . . . .
C6 C 0.4898(2) 0.64138(9) 0.73543(12) 0.0292(4) Uani 1 1 d . . . . .
C7 C 0.6191(2) 0.61928(12) 0.77461(14) 0.0407(5) Uani 1 1 d . . . . .
H7 H 0.659(3) 0.6379(14) 0.8232(18) 0.051(8) Uiso 1 1 d . . . . .
C8 C 0.6896(2) 0.56919(11) 0.73935(13) 0.0361(5) Uani 1 1 d . . . . .
H8 H 0.780(3) 0.5540(13) 0.7634(16) 0.042(7) Uiso 1 1 d . . . . .
C9 C 0.3010(3) 0.71917(13) 0.73480(19) 0.0463(6) Uani 1 1 d . . . . .
H9A H 0.231(3) 0.6854(15) 0.7278(16) 0.049(7) Uiso 1 1 d . . . . .
H9B H 0.309(3) 0.7387(15) 0.6833(19) 0.058(8) Uiso 1 1 d . . . . .
H9C H 0.281(3) 0.7548(15) 0.7677(18) 0.056(8) Uiso 1 1 d . . . . .
C10 C 0.70845(18) 0.42142(9) 0.67017(11) 0.0226(3) Uani 1 1 d . . . . .
C11 C 0.5852(2) 0.38800(11) 0.67202(14) 0.0344(4) Uani 1 1 d . . . . .
H11 H 0.499(3) 0.4069(13) 0.6453(15) 0.043(7) Uiso 1 1 d . . . . .
C12 C 0.5832(2) 0.32686(11) 0.71475(15) 0.0389(5) Uani 1 1 d . . . . .
H12 H 0.500(3) 0.3053(15) 0.7156(17) 0.057(8) Uiso 1 1 d . . . . .
C13 C 0.7061(2) 0.30014(10) 0.75578(12) 0.0310(4) Uani 1 1 d . . . . .
C14 C 0.8307(2) 0.33346(11) 0.75227(14) 0.0350(4) Uani 1 1 d . . . . .
H14 H 0.908(3) 0.3136(14) 0.7775(17) 0.052(8) Uiso 1 1 d . . . . .
C15 C 0.8319(2) 0.39422(10) 0.71015(13) 0.0307(4) Uani 1 1 d . . . . .
H15 H 0.913(3) 0.4178(13) 0.7088(16) 0.045(7) Uiso 1 1 d . . . . .
C16 C 0.5908(3) 0.20453(13) 0.80318(18) 0.0479(6) Uani 1 1 d . . . . .
H16A H 0.551(3) 0.1892(15) 0.7451(19) 0.059(8) Uiso 1 1 d . . . . .
H16B H 0.618(3) 0.1667(16) 0.8356(18) 0.060(8) Uiso 1 1 d . . . . .
H16C H 0.522(3) 0.2314(15) 0.8261(18) 0.054(8) Uiso 1 1 d . . . . .
C17 C 0.7123(2) 0.56831(10) 0.12986(11) 0.0271(4) Uani 1 1 d . . . . .
C18 C 0.7742(2) 0.61781(10) 0.08933(12) 0.0304(4) Uani 1 1 d . . . . .
H18 H 0.870(3) 0.6182(13) 0.0933(15) 0.042(7) Uiso 1 1 d . . . . .
C19 C 0.6942(2) 0.66851(10) 0.04498(12) 0.0320(4) Uani 1 1 d . . . . .
H19 H 0.736(2) 0.7005(12) 0.0177(14) 0.034(6) Uiso 1 1 d . . . . .
C20 C 0.5522(2) 0.66920(10) 0.04354(13) 0.0350(4) Uani 1 1 d . . . . .
C21 C 0.4900(2) 0.61905(13) 0.08507(17) 0.0492(6) Uani 1 1 d . . . . .
H21 H 0.393(3) 0.6212(15) 0.0851(18) 0.063(9) Uiso 1 1 d . . . . .
C22 C 0.5702(2) 0.56822(12) 0.12764(15) 0.0425(5) Uani 1 1 d . . . . .
H22 H 0.530(3) 0.5338(15) 0.1550(18) 0.055(8) Uiso 1 1 d . . . . .
C23 C 0.5247(3) 0.77184(13) -0.0350(2) 0.0531(7) Uani 1 1 d . . . . .
H23A H 0.571(3) 0.7541(15) -0.0780(19) 0.056(8) Uiso 1 1 d . . . . .
H23B H 0.446(3) 0.8004(16) -0.0567(19) 0.063(9) Uiso 1 1 d . . . . .
H23C H 0.595(4) 0.7961(16) 0.004(2) 0.072(10) Uiso 1 1 d . . . . .
C24 C 0.8490(2) 0.46044(9) 0.13260(10) 0.0251(4) Uani 1 1 d . . . . .
C25 C 0.9817(2) 0.46432(10) 0.11295(12) 0.0298(4) Uani 1 1 d . . . . .
H25 H 1.033(3) 0.5042(12) 0.1255(14) 0.036(6) Uiso 1 1 d . . . . .
C26 C 1.0342(2) 0.41007(11) 0.07415(13) 0.0336(4) Uani 1 1 d . . . . .
H26 H 1.126(3) 0.4111(12) 0.0625(15) 0.038(6) Uiso 1 1 d . . . . .
C27 C 0.9537(2) 0.35160(10) 0.05475(11) 0.0314(4) Uani 1 1 d . . . . .
C28 C 0.8209(2) 0.34816(11) 0.07326(13) 0.0356(4) Uani 1 1 d . . . . .
H28 H 0.764(3) 0.3088(14) 0.0604(16) 0.046(7) Uiso 1 1 d . . . . .
C29 C 0.7688(2) 0.40302(11) 0.11250(12) 0.0332(4) Uani 1 1 d . . . . .
H29 H 0.679(3) 0.4019(12) 0.1267(15) 0.039(6) Uiso 1 1 d . . . . .
C30 C 0.9351(4) 0.23977(14) -0.00459(18) 0.0530(7) Uani 1 1 d . . . . .
H30A H 0.909(3) 0.2161(16) 0.044(2) 0.067(9) Uiso 1 1 d . . . . .
H30B H 0.995(4) 0.2133(17) -0.028(2) 0.076(10) Uiso 1 1 d . . . . .
H30C H 0.848(4) 0.2502(16) -0.043(2) 0.072(10) Uiso 1 1 d . . . . .

loop_
_atom_site_aniso_label
_atom_site_aniso_U_11
_atom_site_aniso_U_22
_atom_site_aniso_U_33
_atom_site_aniso_U_23
_atom_site_aniso_U_13
_atom_site_aniso_U_12
Cu1 0.02583(15) 0.02096(13) 0.02050(13) 0.00041(9) 0.00652(10) 0.00365(10)
S1 0.0304(2) 0.01842(19) 0.0254(2) 0.00174(15) 0.01075(17) 0.00406(16)
S2 0.0233(2) 0.01852(19) 0.0241(2) -0.00056(14) 0.00610(16) 0.00230(15)
S3 0.0241(2) 0.0245(2) 0.0249(2) 0.00192(15) 0.00483(16) 0.00559(16)
S4 0.0239(2) 0.0218(2) 0.02095(19) -0.00026(15) 0.00410(15) 0.00308(15)
O1 0.0373(8) 0.0357(8) 0.0507(9) -0.0120(6) 0.0156(7) 0.0068(6)
O2 0.0359(8) 0.0348(8) 0.0564(10) 0.0226(7) -0.0003(7) -0.0065(6)
O3 0.0347(9) 0.0389(9) 0.0718(12) 0.0241(8) -0.0100(8) -0.0021(7)
O4 0.0474(9) 0.0385(8) 0.0518(9) -0.0177(7) 0.0195(8) -0.0051(7)
N1 0.0198(7) 0.0203(7) 0.0268(7) 0.0016(5) 0.0063(6) 0.0023(5)
N2 0.0258(8) 0.0309(8) 0.0213(7) 0.0019(6) 0.0029(6) 0.0038(6)
C1 0.0168(8) 0.0214(8) 0.0219(8) -0.0004(6) 0.0010(6) -0.0001(6)
C2 0.0169(8) 0.0239(8) 0.0245(8) 0.0018(6) 0.0058(6) -0.0021(6)
C3 0.0209(9) 0.0220(8) 0.0266(8) 0.0019(6) 0.0092(7) 0.0026(6)
C4 0.0222(9) 0.0302(9) 0.0299(9) -0.0024(7) 0.0032(7) 0.0016(7)
C5 0.0212(10) 0.0290(9) 0.0365(10) 0.0015(8) 0.0061(8) 0.0033(7)
C6 0.0286(10) 0.0250(9) 0.0375(10) -0.0016(7) 0.0152(8) 0.0022(7)
C7 0.0377(12) 0.0485(13) 0.0339(11) -0.0151(9) -0.0003(9) 0.0076(10)
C8 0.0294(11) 0.0440(12) 0.0329(10) -0.0068(9) -0.0009(8) 0.0101(9)
C9 0.0420(14) 0.0323(12) 0.0672(17) -0.0060(11) 0.0170(12) 0.0129(10)
C10 0.0212(9) 0.0218(8) 0.0259(8) 0.0039(6) 0.0073(7) 0.0009(6)
C11 0.0175(9) 0.0370(11) 0.0485(12) 0.0159(9) 0.0046(8) 0.0009(8)
C12 0.0215(10) 0.0381(11) 0.0564(13) 0.0166(10) 0.0042(9) -0.0065(8)
C13 0.0298(10) 0.0261(9) 0.0371(10) 0.0094(8) 0.0055(8) -0.0024(8)
C14 0.0224(10) 0.0330(10) 0.0477(12) 0.0138(9) -0.0003(8) 0.0021(8)
C15 0.0187(9) 0.0307(10) 0.0422(11) 0.0096(8) 0.0038(8) -0.0029(7)
C16 0.0446(14) 0.0390(12) 0.0583(16) 0.0230(12) 0.0036(12) -0.0128(11)
C17 0.0271(10) 0.0318(9) 0.0210(8) 0.0036(7) 0.0004(7) 0.0033(7)
C18 0.0261(11) 0.0353(10) 0.0304(10) 0.0021(8) 0.0061(8) 0.0015(8)
C19 0.0357(11) 0.0293(10) 0.0306(10) 0.0036(8) 0.0040(8) -0.0034(8)
C20 0.0324(11) 0.0310(10) 0.0376(11) 0.0072(8) -0.0062(8) -0.0013(8)
C21 0.0240(11) 0.0529(14) 0.0674(16) 0.0256(12) -0.0020(10) -0.0006(10)
C22 0.0293(11) 0.0453(12) 0.0514(13) 0.0228(10) 0.0018(10) -0.0018(9)
C23 0.0517(16) 0.0327(12) 0.0696(18) 0.0196(12) -0.0060(14) -0.0020(11)
C24 0.0266(9) 0.0302(9) 0.0184(8) 0.0003(7) 0.0033(7) 0.0023(7)
C25 0.0278(10) 0.0311(10) 0.0307(9) -0.0033(8) 0.0055(8) -0.0055(8)
C26 0.0284(11) 0.0380(11) 0.0362(10) -0.0056(8) 0.0109(8) -0.0033(8)
C27 0.0355(11) 0.0341(10) 0.0251(9) -0.0059(7) 0.0061(8) -0.0015(8)
C28 0.0348(11) 0.0368(11) 0.0351(10) -0.0083(8) 0.0054(8) -0.0107(9)
C29 0.0253(10) 0.0408(11) 0.0345(10) -0.0041(8) 0.0083(8) -0.0055(8)
C30 0.0673(19) 0.0405(13) 0.0534(15) -0.0205(12) 0.0159(14) -0.0097(12)

loop_
_atom_type_symbol
_atom_type_description
_atom_type_scat_dispersion_real
_atom_type_scat_dispersion_imag
_atom_type_scat_source
C C 0.0181 0.0091 'International Tables Vol C Tables 4.2.6.8 and 6.1.1.4'
H H 0.0000 0.0000 'International Tables Vol C Tables 4.2.6.8 and 6.1.1.4'
Cu Cu -1.9646 0.5888 'International Tables Vol C Tables 4.2.6.8 and 6.1.1.4'
N N 0.0311 0.0180 'International Tables Vol C Tables 4.2.6.8 and 6.1.1.4'
O O 0.0492 0.0322 'International Tables Vol C Tables 4.2.6.8 and 6.1.1.4'
S S 0.3331 0.5567 'International Tables Vol C Tables 4.2.6.8 and 6.1.1.4'

loop_
_exptl_crystal_face_index_h
_exptl_crystal_face_index_k
_exptl_crystal_face_index_l
_exptl_crystal_face_perp_dist
0 11 -6 0.0311
0 -11 6 0.0010
6 2 1 0.1410
0 10 7 0.0250
0 -10 -7 0.0180
0 -3 -10 0.0187
0 3 10 0.0187
-6 0 1 0.1407
6 0 -1 0.1407

loop_
_geom_angle_atom_site_label_1
_geom_angle_atom_site_label_2
_geom_angle_atom_site_label_3
_geom_angle
_geom_angle_site_symmetry_1
_geom_angle_site_symmetry_3
_geom_angle_publ_flag
S1 Cu1 S2 98.030(17) . 3_766 ?
S1 Cu1 S2 76.920(16) . . ?
S1 Cu1 S4 166.85(2) . . ?
S2 Cu1 S2 97.551(15) . 3_766 ?
S3 Cu1 S1 98.620(17) . . ?
S3 Cu1 S2 107.279(17) . 3_766 ?
S3 Cu1 S2 155.16(2) . . ?
S3 Cu1 S4 77.253(16) . . ?
S4 Cu1 S2 101.489(17) . . ?
S4 Cu1 S2 95.116(16) . 3_766 ?
C1 S1 Cu1 84.24(6) . . ?
Cu1 S2 Cu1 82.451(15) . 3_766 ?
C1 S2 Cu1 83.51(6) . . ?
C1 S2 Cu1 100.50(6) . 3_766 ?
C2 S3 Cu1 83.48(6) . . ?
C2 S4 Cu1 83.19(6) . . ?
C6 O1 C9 117.38(18) . . ?
C13 O2 C16 117.08(17) . . ?
C20 O3 C23 117.62(19) . . ?
C27 O4 C30 117.56(19) . . ?
C1 N1 C3 121.23(14) . . ?
C1 N1 C10 123.00(14) . . ?
C10 N1 C3 115.75(14) . . ?
C2 N2 C17 120.72(15) . . ?
C2 N2 C24 120.21(15) . . ?
C24 N2 C17 119.06(14) . . ?
S1 C1 S2 114.69(10) . . ?
N1 C1 S1 122.35(13) . . ?
N1 C1 S2 122.95(13) . . ?
S3 C2 S4 115.34(10) . . ?
N2 C2 S3 122.48(13) . . ?
N2 C2 S4 122.17(13) . . ?
C4 C3 N1 120.85(16) . . ?
C4 C3 C8 120.37(17) . . ?
C8 C3 N1 118.76(16) . . ?
C3 C4 H4 119.4(15) . . ?
C3 C4 C5 120.14(18) . . ?
C5 C4 H4 120.5(15) . . ?
C4 C5 H5 119.6(16) . . ?
C6 C5 C4 119.47(18) . . ?
C6 C5 H5 121.0(15) . . ?
O1 C6 C5 124.49(18) . . ?
O1 C6 C7 115.30(18) . . ?
C5 C6 C7 120.21(18) . . ?
C6 C7 H7 120.9(17) . . ?
C8 C7 C6 120.05(19) . . ?
C8 C7 H7 119.0(18) . . ?
C3 C8 H8 117.8(15) . . ?
C7 C8 C3 119.76(19) . . ?
C7 C8 H8 122.4(15) . . ?
O1 C9 H9A 111.6(17) . . ?
O1 C9 H9B 111.8(19) . . ?
O1 C9 H9C 105.0(19) . . ?
H9A C9 H9B 110(2) . . ?
H9A C9 H9C 113(2) . . ?
H9B C9 H9C 106(2) . . ?
C11 C10 N1 118.75(16) . . ?
C11 C10 C15 120.24(17) . . ?
C15 C10 N1 120.90(16) . . ?
C10 C11 H11 120.8(15) . . ?
C10 C11 C12 120.41(18) . . ?
C12 C11 H11 118.7(15) . . ?
C11 C12 H12 119.2(18) . . ?
C13 C12 C11 119.47(19) . . ?
C13 C12 H12 121.3(18) . . ?
O2 C13 C12 124.52(18) . . ?
O2 C13 C14 115.65(18) . . ?
C12 C13 C14 119.83(18) . . ?
C13 C14 H14 117.2(18) . . ?
C15 C14 C13 120.38(19) . . ?
C15 C14 H14 122.4(18) . . ?
C10 C15 H15 118.7(16) . . ?
C14 C15 C10 119.65(18) . . ?
C14 C15 H15 121.7(16) . . ?
O2 C16 H16A 109.1(17) . . ?
O2 C16 H16B 105.0(19) . . ?
O2 C16 H16C 111.9(17) . . ?
H16A C16 H16B 110(2) . . ?
H16A C16 H16C 110(2) . . ?
H16B C16 H16C 111(2) . . ?
C18 C17 N2 119.72(17) . . ?
C18 C17 C22 120.55(18) . . ?
C22 C17 N2 119.73(17) . . ?
C17 C18 H18 119.4(16) . . ?
C17 C18 C19 120.38(19) . . ?
C19 C18 H18 120.1(16) . . ?
C18 C19 H19 119.6(15) . . ?
C20 C19 C18 119.28(19) . . ?
C20 C19 H19 121.1(15) . . ?
O3 C20 C19 124.15(19) . . ?
O3 C20 C21 115.76(19) . . ?
C19 C20 C21 120.07(19) . . ?
C20 C21 H21 119.0(18) . . ?
C22 C21 C20 120.1(2) . . ?
C22 C21 H21 120.8(18) . . ?
C17 C22 C21 119.6(2) . . ?
C17 C22 H22 119.4(18) . . ?
C21 C22 H22 121.0(18) . . ?
O3 C23 H23A 110.5(18) . . ?
O3 C23 H23B 103.8(18) . . ?
O3 C23 H23C 110.5(19) . . ?
H23A C23 H23B 112(3) . . ?
H23A C23 H23C 107(3) . . ?
H23B C23 H23C 113(3) . . ?
C25 C24 N2 119.58(17) . . ?
C29 C24 N2 120.22(17) . . ?
C29 C24 C25 120.18(18) . . ?
C24 C25 H25 118.8(15) . . ?
C26 C25 C24 119.86(18) . . ?
C26 C25 H25 121.4(15) . . ?
C25 C26 H26 120.9(15) . . ?
C25 C26 C27 119.96(19) . . ?
C27 C26 H26 119.1(15) . . ?
O4 C27 C26 115.74(18) . . ?
O4 C27 C28 124.12(18) . . ?
C28 C27 C26 120.14(19) . . ?
C27 C28 H28 121.3(16) . . ?
C27 C28 C29 119.54(19) . . ?
C29 C28 H28 119.2(16) . . ?
C24 C29 C28 120.29(19) . . ?
C24 C29 H29 118.2(15) . . ?
C28 C29 H29 121.5(15) . . ?
O4 C30 H30A 112.5(18) . . ?
O4 C30 H30B 103(2) . . ?
O4 C30 H30C 111.1(19) . . ?
H30A C30 H30B 110(3) . . ?
H30A C30 H30C 108(3) . . ?
H30B C30 H30C 112(3) . . ?

loop_
_geom_bond_atom_site_label_1
_geom_bond_atom_site_label_2
_geom_bond_distance
_geom_bond_site_symmetry_2
_geom_bond_publ_flag
Cu1 S1 2.3148(5) . ?
Cu1 S2 2.3315(5) . ?
Cu1 S2 2.7826(5) 3_766 ?
Cu1 S3 2.3126(5) . ?
Cu1 S4 2.3191(5) . ?
S1 C1 1.7112(17) . ?
S2 Cu1 2.7826(5) 3_766 ?
S2 C1 1.7212(17) . ?
S3 C2 1.7086(17) . ?
S4 C2 1.7131(18) . ?
O1 C6 1.369(2) . ?
O1 C9 1.426(3) . ?
O2 C13 1.364(2) . ?
O2 C16 1.428(3) . ?
O3 C20 1.367(2) . ?
O3 C23 1.419(3) . ?
O4 C27 1.365(2) . ?
O4 C30 1.433(3) . ?
N1 C1 1.330(2) . ?
N1 C3 1.449(2) . ?
N1 C10 1.448(2) . ?
N2 C2 1.334(2) . ?
N2 C17 1.448(2) . ?
N2 C24 1.445(2) . ?
C3 C4 1.379(3) . ?
C3 C8 1.383(3) . ?
C4 H4 0.95(2) . ?
C4 C5 1.390(3) . ?
C5 H5 0.93(3) . ?
C5 C6 1.383(3) . ?
C6 C7 1.389(3) . ?
C7 H7 0.91(3) . ?
C7 C8 1.380(3) . ?
C8 H8 0.95(3) . ?
C9 H9A 0.94(3) . ?
C9 H9B 0.95(3) . ?
C9 H9C 0.92(3) . ?
C10 C11 1.373(3) . ?
C10 C15 1.382(3) . ?
C11 H11 0.96(3) . ?
C11 C12 1.391(3) . ?
C12 H12 0.92(3) . ?
C12 C13 1.380(3) . ?
C13 C14 1.389(3) . ?
C14 H14 0.89(3) . ?
C14 C15 1.379(3) . ?
C15 H15 0.92(3) . ?
C16 H16A 1.02(3) . ?
C16 H16B 0.93(3) . ?
C16 H16C 0.97(3) . ?
C17 C18 1.373(3) . ?
C17 C22 1.380(3) . ?
C18 H18 0.93(3) . ?
C18 C19 1.394(3) . ?
C19 H19 0.91(2) . ?
C19 C20 1.382(3) . ?
C20 C21 1.393(3) . ?
C21 H21 0.94(3) . ?
C21 C22 1.384(3) . ?
C22 H22 0.94(3) . ?
C23 H23A 0.97(3) . ?
C23 H23B 0.97(3) . ?
C23 H23C 0.99(3) . ?
C24 C25 1.387(3) . ?
C24 C29 1.378(3) . ?
C25 H25 0.93(2) . ?
C25 C26 1.381(3) . ?
C26 H26 0.94(3) . ?
C26 C27 1.395(3) . ?
C27 C28 1.381(3) . ?
C28 H28 0.95(3) . ?
C28 C29 1.393(3) . ?
C29 H29 0.94(3) . ?
C30 H30A 1.00(3) . ?
C30 H30B 0.91(4) . ?
C30 H30C 0.99(4) . ?

loop_
_geom_torsion_atom_site_label_1
_geom_torsion_atom_site_label_2
_geom_torsion_atom_site_label_3
_geom_torsion_atom_site_label_4
_geom_torsion
_geom_torsion_site_symmetry_1
_geom_torsion_site_symmetry_2
_geom_torsion_site_symmetry_3
_geom_torsion_site_symmetry_4
_geom_torsion_publ_flag
Cu1 S1 C1 S2 7.31(8) . . . . ?
Cu1 S1 C1 N1 -171.61(15) . . . . ?
Cu1 S2 C1 S1 -7.27(8) . . . . ?
Cu1 S2 C1 S1 73.78(9) 3_766 . . . ?
Cu1 S2 C1 N1 -107.31(14) 3_766 . . . ?
Cu1 S2 C1 N1 171.64(15) . . . . ?
Cu1 S3 C2 S4 -7.86(8) . . . . ?
Cu1 S3 C2 N2 173.23(15) . . . . ?
Cu1 S4 C2 S3 7.84(8) . . . . ?
Cu1 S4 C2 N2 -173.25(15) . . . . ?
O1 C6 C7 C8 -178.6(2) . . . . ?
O2 C13 C14 C15 -177.5(2) . . . . ?
O3 C20 C21 C22 -178.9(2) . . . . ?
O4 C27 C28 C29 179.5(2) . . . . ?
N1 C3 C4 C5 179.19(16) . . . . ?
N1 C3 C8 C7 -178.83(19) . . . . ?
N1 C10 C11 C12 -175.5(2) . . . . ?
N1 C10 C15 C14 175.75(19) . . . . ?
N2 C17 C18 C19 -179.63(17) . . . . ?
N2 C17 C22 C21 178.4(2) . . . . ?
N2 C24 C25 C26 177.57(17) . . . . ?
N2 C24 C29 C28 -177.67(18) . . . . ?
C1 N1 C3 C4 76.4(2) . . . . ?
C1 N1 C3 C8 -105.4(2) . . . . ?
C1 N1 C10 C11 -120.0(2) . . . . ?
C1 N1 C10 C15 63.9(2) . . . . ?
C2 N2 C17 C18 101.6(2) . . . . ?
C2 N2 C17 C22 -77.7(3) . . . . ?
C2 N2 C24 C25 -83.3(2) . . . . ?
C2 N2 C24 C29 95.2(2) . . . . ?
C3 N1 C1 S1 -0.4(2) . . . . ?
C3 N1 C1 S2 -179.24(13) . . . . ?
C3 N1 C10 C11 61.7(2) . . . . ?
C3 N1 C10 C15 -114.40(19) . . . . ?
C3 C4 C5 C6 -0.3(3) . . . . ?
C4 C3 C8 C7 -0.6(3) . . . . ?
C4 C5 C6 O1 178.98(18) . . . . ?
C4 C5 C6 C7 -0.7(3) . . . . ?
C5 C6 C7 C8 1.1(3) . . . . ?
C6 C7 C8 C3 -0.5(4) . . . . ?
C8 C3 C4 C5 1.0(3) . . . . ?
C9 O1 C6 C5 -3.0(3) . . . . ?
C9 O1 C6 C7 176.8(2) . . . . ?
C10 N1 C1 S1 -178.67(13) . . . . ?
C10 N1 C1 S2 2.5(2) . . . . ?
C10 N1 C3 C4 -105.24(19) . . . . ?
C10 N1 C3 C8 73.0(2) . . . . ?
C10 C11 C12 C13 0.4(4) . . . . ?
C11 C10 C15 C14 -0.3(3) . . . . ?
C11 C12 C13 O2 177.8(2) . . . . ?
C11 C12 C13 C14 -1.7(4) . . . . ?
C12 C13 C14 C15 2.0(3) . . . . ?
C13 C14 C15 C10 -1.0(3) . . . . ?
C15 C10 C11 C12 0.6(3) . . . . ?
C16 O2 C13 C12 3.7(3) . . . . ?
C16 O2 C13 C14 -176.9(2) . . . . ?
C17 N2 C2 S3 -4.9(2) . . . . ?
C17 N2 C2 S4 176.30(13) . . . . ?
C17 N2 C24 C25 95.3(2) . . . . ?
C17 N2 C24 C29 -86.2(2) . . . . ?
C17 C18 C19 C20 1.3(3) . . . . ?
C18 C17 C22 C21 -0.9(4) . . . . ?
C18 C19 C20 O3 177.6(2) . . . . ?
C18 C19 C20 C21 -1.0(3) . . . . ?
C19 C20 C21 C22 -0.2(4) . . . . ?
C20 C21 C22 C17 1.2(4) . . . . ?
C22 C17 C18 C19 -0.3(3) . . . . ?
C23 O3 C20 C19 -1.8(3) . . . . ?
C23 O3 C20 C21 176.8(2) . . . . ?
C24 N2 C2 S3 173.75(13) . . . . ?
C24 N2 C2 S4 -5.1(2) . . . . ?
C24 N2 C17 C18 -77.1(2) . . . . ?
C24 N2 C17 C22 103.7(2) . . . . ?
C24 C25 C26 C27 0.1(3) . . . . ?
C25 C24 C29 C28 0.8(3) . . . . ?
C25 C26 C27 O4 -179.55(19) . . . . ?
C25 C26 C27 C28 0.9(3) . . . . ?
C26 C27 C28 C29 -1.0(3) . . . . ?
C27 C28 C29 C24 0.1(3) . . . . ?
C29 C24 C25 C26 -0.9(3) . . . . ?
C30 O4 C27 C26 -179.5(2) . . . . ?
C30 O4 C27 C28 0.1(3) . . . . ?

loop_
_exptl_oxdiff_crystal_face_indexfrac_h
_exptl_oxdiff_crystal_face_indexfrac_k
_exptl_oxdiff_crystal_face_indexfrac_l
_exptl_oxdiff_crystal_face_x
_exptl_oxdiff_crystal_face_y
_exptl_oxdiff_crystal_face_z
-0.1480 10.6563 -5.7192 0.4469 -0.8945 0.0091
0.1480 -10.6563 5.7192 -0.4469 0.8945 -0.0091
6.0421 2.1880 0.9292 0.0004 0.0031 -1.0000
-0.3938 9.6090 7.0006 -0.7044 -0.6702 -0.2336
0.3938 -9.6090 -7.0006 0.7044 0.6702 0.2336
0.1464 -2.5384 -10.4155 0.9641 0.0772 0.2542
-0.1464 2.5384 10.4155 -0.9641 -0.0772 -0.2542
-6.3243 -0.3868 1.2422 -0.2139 -0.1242 0.9689
6.3243 0.3868 -1.2422 0.2139 0.1242 -0.9689
